data_7226725
loop_
_publ_author_name
'Wang, Tao'
'Liu, Lantao'
'Xu, Kai'
'Xie, Huanping'
'Shen, Hui'
'Zhao, Wen-Xian'

_publ_section_title
;
 Synthesis and characterization of trinuclear N-heterocyclic
 carbene-palladium(II) complexes and their applications in the
 Suzuki-Miyaura cross-coupling reaction
;
_journal_name_full 'RSC Adv.'
_journal_paper_doi 10.1039/C6RA20852E
_journal_year 2016
_chemical_formula_sum 'C42 H54 Cl2 N3.33 O3 Pd'
_chemical_formula_weight 830.85
_chemical_name_systematic
; 
 ? 
;
_space_group_IT_number 147
_symmetry_cell_setting trigonal
_symmetry_space_group_name_Hall '-P 3'
_symmetry_space_group_name_H-M 'P -3'
_atom_sites_solution_hydrogens geom
_atom_sites_solution_primary direct
_atom_sites_solution_secondary difmap
_audit_creation_method SHELXL-97
_audit_update_record
;
2016-09-27 deposited with the CCDC.
2016-10-05 downloaded from the CCDC.
;
_cell_angle_alpha 90.00
_cell_angle_beta 90.00
_cell_angle_gamma 120.00
_cell_formula_units_Z 6
_cell_length_a 24.2823(9)
_cell_length_b 24.2823(9)
_cell_length_c 13.0875(6)
_cell_measurement_reflns_used 9873
_cell_measurement_temperature 173(2)
_cell_measurement_theta_max 27.54
_cell_measurement_theta_min 3.00
_cell_volume 6682.9(5)
_computing_cell_refinement 'Bruker SAINT'
_computing_data_collection 'Bruker APEX2'
_computing_data_reduction 'Bruker SAINT'
_computing_molecular_graphics 'Bruker SHELXTL'
_computing_publication_material 'Bruker SHELXTL'
_computing_structure_refinement 'SHELXL-97 (Sheldrick, 1997)'
_computing_structure_solution 'SHELXS-97 (Sheldrick, 1990)'
_diffrn_ambient_temperature 173(2)
_diffrn_measured_fraction_theta_full 0.997
_diffrn_measured_fraction_theta_max 0.997
_diffrn_measurement_device_type 'Bruker APEX-II CCD'
_diffrn_measurement_method '\f and \w scans'
_diffrn_radiation_monochromator graphite
_diffrn_radiation_source 'fine-focus sealed tube'
_diffrn_radiation_type MoK\a
_diffrn_radiation_wavelength 0.71073
_diffrn_reflns_av_R_equivalents 0.0683
_diffrn_reflns_av_sigmaI/netI 0.0283
_diffrn_reflns_limit_h_max 28
_diffrn_reflns_limit_h_min -28
_diffrn_reflns_limit_k_max 28
_diffrn_reflns_limit_k_min -26
_diffrn_reflns_limit_l_max 15
_diffrn_reflns_limit_l_min -15
_diffrn_reflns_number 103079
_diffrn_reflns_theta_full 25.00
_diffrn_reflns_theta_max 25.00
_diffrn_reflns_theta_min 3.00
_exptl_absorpt_coefficient_mu 0.574
_exptl_absorpt_correction_T_max 1.0000
_exptl_absorpt_correction_T_min 0.2000
_exptl_absorpt_correction_type multi-scan
_exptl_absorpt_process_details 'SADABS (Sheldrick,1996)'
_exptl_crystal_colour green
_exptl_crystal_density_diffrn 1.239
_exptl_crystal_density_method 'not measured'
_exptl_crystal_description block
_exptl_crystal_F_000 2600
_exptl_crystal_size_max 0.24
_exptl_crystal_size_mid 0.21
_exptl_crystal_size_min 0.11
_platon_squeeze_details
;
;
_refine_diff_density_max 0.985
_refine_diff_density_min -0.890
_refine_diff_density_rms 0.151
_refine_ls_extinction_coef 0.0052(6)
_refine_ls_extinction_expression Fc^*^=kFc[1+0.001xFc^2^\l^3^/sin(2\q)]^-1/4^
_refine_ls_extinction_method SHELXL
_refine_ls_goodness_of_fit_ref 1.052
_refine_ls_hydrogen_treatment mixed
_refine_ls_matrix_type full
_refine_ls_number_parameters 433
_refine_ls_number_reflns 7840
_refine_ls_number_restraints 5
_refine_ls_restrained_S_all 1.052
_refine_ls_R_factor_all 0.1020
_refine_ls_R_factor_gt 0.0921
_refine_ls_shift/su_max 0.022
_refine_ls_shift/su_mean 0.000
_refine_ls_structure_factor_coef Fsqd
_refine_ls_weighting_details 'calc w=1/[\s^2^(Fo^2^)+(0.1124P)^2^+57.1108P] where P=(Fo^2^+2Fc^2^)/3'
_refine_ls_weighting_scheme calc
_refine_ls_wR_factor_gt 0.2307
_refine_ls_wR_factor_ref 0.2406
_reflns_number_gt 6970
_reflns_number_total 7840
_reflns_threshold_expression >2sigma(I)
_cod_data_source_file c6ra20852e2.cif
_cod_data_source_block p
_cod_depositor_comments
;
The following automatic conversions were performed:

'_symmetry_cell_setting' value 'Trigonal' changed to 'trigonal'
according to
/usr/data/users/saulius/crontab/automatic-downloads/rss-feeds/RSC/lib/dictionaries/cif_core.dic
dictionary named 'cif_core.dic' version 2.4.2 from 2011-04-26.

Automatic conversion script
Id: cif_fix_values 4268 2015-11-12 08:31:59Z antanas 
;
_cod_original_sg_symbol_H-M P-3
_cod_database_code 7226725

loop_
_symmetry_equiv_pos_as_xyz
'x, y, z'
'-y, x-y, z'
'-x+y, -x, z'
'-x, -y, -z'
'y, -x+y, -z'
'x-y, x, -z'

loop_
_atom_site_label
_atom_site_type_symbol
_atom_site_fract_x
_atom_site_fract_y
_atom_site_fract_z
_atom_site_U_iso_or_equiv
_atom_site_adp_type
_atom_site_occupancy
_atom_site_symmetry_multiplicity
_atom_site_calc_flag
_atom_site_refinement_flags
Pd1 Pd 1.07866(2) 0.63054(2) 0.76914(4) 0.0298(2) Uani 1 1 d .
C1 C 1.1100(3) 0.7106(3) 0.6885(5) 0.0266(13) Uani 1 1 d .
N1 N 0.6667 0.3333 0.9122(8) 0.031(2) Uani 1 3 d S
Cl1 Cl 1.01572(9) 0.65909(8) 0.86076(14) 0.0394(4) Uani 1 1 d .
C2 C 1.1495(4) 0.8115(4) 0.6446(7) 0.048(2) Uani 1 1 d .
H2 H 1.1702 0.8566 0.6488 0.058 Uiso 1 1 calc R
N2 N 1.0377(2) 0.5417(2) 0.8437(4) 0.0274(12) Uani 1 1 d .
Cl2 Cl 1.14272(8) 0.60418(8) 0.68001(15) 0.0419(5) Uani 1 1 d .
C3 C 1.1212(4) 0.7761(3) 0.5621(6) 0.0421(18) Uani 1 1 d .
H3 H 1.1179 0.7912 0.4968 0.050 Uiso 1 1 calc R
N3 N 1.1431(3) 0.7702(3) 0.7233(5) 0.0333(13) Uani 1 1 d .
N4 N 1.0977(3) 0.7129(3) 0.5897(5) 0.0367(13) Uani 1 1 d .
C4 C 1.1768(4) 0.7913(3) 0.8188(6) 0.0384(17) Uani 1 1 d .
C9 C 1.1552(4) 0.8164(4) 0.8951(8) 0.060(2) Uani 1 1 d .
C8 C 1.1902(6) 0.8374(5) 0.9839(8) 0.075(3) Uani 1 1 d .
H8 H 1.1766 0.8546 1.0369 0.090 Uiso 1 1 calc R
C7 C 1.2440(6) 0.8338(5) 0.9970(8) 0.077(3) Uani 1 1 d .
H7 H 1.2667 0.8479 1.0596 0.092 Uiso 1 1 calc R
C6 C 1.2668(4) 0.8100(4) 0.9215(6) 0.051(2) Uani 1 1 d .
H6 H 1.3047 0.8085 0.9321 0.061 Uiso 1 1 calc R
C5 C 1.2326(3) 0.7880(3) 0.8278(5) 0.0382(17) Uani 1 1 d .
C10 C 1.2593(4) 0.7677(4) 0.7413(6) 0.0421(18) Uani 1 1 d .
H10 H 1.2225 0.7359 0.6996 0.051 Uiso 1 1 calc R
C11 C 1.2989(4) 0.8235(4) 0.6737(7) 0.051(2) Uani 1 1 d .
H11A H 1.3141 0.8098 0.6151 0.076 Uiso 1 1 calc R
H11B H 1.3353 0.8558 0.7124 0.076 Uiso 1 1 calc R
H11C H 1.2731 0.8416 0.6494 0.076 Uiso 1 1 calc R
C12 C 1.2977(4) 0.7364(4) 0.7733(8) 0.055(2) Uani 1 1 d .
H12A H 1.3081 0.7195 0.7128 0.082 Uiso 1 1 calc R
H12B H 1.2726 0.7015 0.8210 0.082 Uiso 1 1 calc R
H12C H 1.3371 0.7679 0.8067 0.082 Uiso 1 1 calc R
C13 C 1.0965(5) 0.8232(5) 0.8801(10) 0.078(3) Uani 1 1 d .
H13 H 1.0722 0.7959 0.8208 0.093 Uiso 1 1 calc R
C16 C 1.0676(4) 0.6602(3) 0.5207(6) 0.0393(17) Uani 1 1 d .
C15 C 1.0520(6) 0.8018(7) 0.9717(12) 0.109(5) Uani 1 1 d .
H15A H 1.0161 0.8084 0.9575 0.164 Uiso 1 1 calc R
H15B H 1.0750 0.8265 1.0319 0.164 Uiso 1 1 calc R
H15C H 1.0361 0.7565 0.9845 0.164 Uiso 1 1 calc R
C14 C 1.1170(7) 0.8926(6) 0.8524(13) 0.105(5) Uani 1 1 d .
H14A H 1.1426 0.9047 0.7898 0.157 Uiso 1 1 calc R
H14B H 1.1422 0.9208 0.9083 0.157 Uiso 1 1 calc R
H14C H 1.0791 0.8964 0.8413 0.157 Uiso 1 1 calc R
C18 C 0.9746(4) 0.5677(4) 0.4591(7) 0.058(2) Uani 1 1 d .
H18 H 0.9302 0.5386 0.4625 0.070 Uiso 1 1 calc R
C17 C 1.0018(4) 0.6205(4) 0.5249(6) 0.0432(18) Uani 1 1 d .
C19 C 1.0110(5) 0.5573(4) 0.3901(7) 0.056(2) Uani 1 1 d .
H19 H 0.9914 0.5220 0.3451 0.067 Uiso 1 1 calc R
C20 C 1.0758(4) 0.5976(4) 0.3855(7) 0.054(2) Uani 1 1 d .
H20 H 1.1002 0.5897 0.3371 0.065 Uiso 1 1 calc R
C21 C 1.1066(4) 0.6506(4) 0.4519(6) 0.050(2) Uani 1 1 d .
C22 C 0.9614(4) 0.6338(5) 0.5937(7) 0.055(2) Uani 1 1 d .
H22 H 0.9885 0.6602 0.6518 0.067 Uiso 1 1 calc R
C23 C 0.9359(7) 0.6718(7) 0.5391(10) 0.092(4) Uani 1 1 d .
H23A H 0.9709 0.7149 0.5256 0.138 Uiso 1 1 calc R
H23B H 0.9040 0.6739 0.5822 0.138 Uiso 1 1 calc R
H23C H 0.9163 0.6509 0.4743 0.138 Uiso 1 1 calc R
C24 C 0.9056(5) 0.5736(6) 0.6383(10) 0.086(4) Uani 1 1 d .
H24A H 0.8856 0.5417 0.5843 0.129 Uiso 1 1 calc R
H24B H 0.8743 0.5838 0.6667 0.129 Uiso 1 1 calc R
H24C H 0.9210 0.5569 0.6925 0.129 Uiso 1 1 calc R
C25 C 1.1778(5) 0.6944(5) 0.4414(8) 0.071(3) Uani 1 1 d .
H25 H 1.1930 0.7227 0.5028 0.085 Uiso 1 1 calc R
C26 C 1.2138(5) 0.6574(7) 0.4366(10) 0.091(4) Uani 1 1 d .
H26A H 1.1991 0.6288 0.3775 0.137 Uiso 1 1 calc R
H26B H 1.2059 0.6324 0.4993 0.137 Uiso 1 1 calc R
H26C H 1.2595 0.6874 0.4300 0.137 Uiso 1 1 calc R
C27 C 1.1919(6) 0.7365(6) 0.3467(10) 0.100(5) Uani 1 1 d .
H27A H 1.2370 0.7692 0.3462 0.149 Uiso 1 1 calc R
H27B H 1.1658 0.7569 0.3485 0.149 Uiso 1 1 calc R
H27C H 1.1819 0.7104 0.2850 0.149 Uiso 1 1 calc R
C28 C 0.7340(3) 0.3628(3) 0.9081(5) 0.0279(14) Uani 1 1 d .
C29 C 0.7656(3) 0.3389(3) 0.9647(6) 0.0366(16) Uani 1 1 d .
H29 H 0.7422 0.3034 1.0085 0.044 Uiso 1 1 calc R
C30 C 0.7688(3) 0.4149(3) 0.8447(6) 0.0344(15) Uani 1 1 d .
H30 H 0.7478 0.4316 0.8048 0.041 Uiso 1 1 calc R
C31 C 0.8312(3) 0.3665(3) 0.9576(6) 0.0365(16) Uani 1 1 d .
H31 H 0.8520 0.3489 0.9958 0.044 Uiso 1 1 calc R
C32 C 0.8338(3) 0.4420(3) 0.8404(6) 0.0361(16) Uani 1 1 d .
H32 H 0.8572 0.4780 0.7975 0.043 Uiso 1 1 calc R
C33 C 0.8670(3) 0.4188(3) 0.8966(5) 0.0286(14) Uani 1 1 d .
C34 C 0.9371(3) 0.4489(3) 0.8870(5) 0.0304(14) Uani 1 1 d .
C35 C 0.9695(3) 0.4166(4) 0.9111(6) 0.0354(15) Uani 1 1 d .
H35 H 0.9470 0.3739 0.9347 0.042 Uiso 1 1 calc R
C36 C 0.9733(3) 0.5113(3) 0.8555(5) 0.0321(15) Uani 1 1 d .
H36 H 0.9521 0.5343 0.8412 0.039 Uiso 1 1 calc R
C37 C 1.0352(3) 0.4479(3) 0.9002(5) 0.0349(15) Uani 1 1 d .
H37 H 1.0581 0.4270 0.9176 0.042 Uiso 1 1 calc R
C38 C 1.0670(3) 0.5096(4) 0.8638(5) 0.0345(15) Uani 1 1 d .
H38 H 1.1115 0.5296 0.8528 0.041 Uiso 1 1 calc R
O1 O 1.0163(10) 0.2297(9) 0.6671(15) 0.214(7) Uiso 1 1 d D
C39 C 0.9918(9) 0.2980(9) 0.7612(15) 0.135(6) Uiso 1 1 d D
H39A H 0.9568 0.3038 0.7850 0.202 Uiso 1 1 calc R
H39B H 1.0204 0.3340 0.7180 0.202 Uiso 1 1 calc R
H39C H 1.0153 0.2956 0.8203 0.202 Uiso 1 1 calc R
C40 C 0.9651(11) 0.2366(10) 0.6998(18) 0.171(9) Uiso 1 1 d D
O2 O 0.9153(10) 0.1888(11) 0.7575(16) 0.221(8) Uiso 1 1 d D
C42 C 0.8485(15) 0.0779(15) 0.765(2) 0.234(13) Uiso 1 1 d D
H42A H 0.8329 0.0375 0.7287 0.352 Uiso 1 1 calc R
H42B H 0.8128 0.0847 0.7803 0.352 Uiso 1 1 calc R
H42C H 0.8689 0.0767 0.8290 0.352 Uiso 1 1 calc R
C41 C 0.899(2) 0.1342(15) 0.696(3) 0.32(2) Uiso 1 1 d D
H41A H 0.9360 0.1295 0.6818 0.382 Uiso 1 1 calc R
H41B H 0.8793 0.1364 0.6306 0.382 Uiso 1 1 calc R

loop_
_atom_site_aniso_label
_atom_site_aniso_U_11
_atom_site_aniso_U_22
_atom_site_aniso_U_33
_atom_site_aniso_U_23
_atom_site_aniso_U_13
_atom_site_aniso_U_12
Pd1 0.0224(3) 0.0267(3) 0.0367(4) -0.0017(2) 0.0004(2) 0.0095(2)
C1 0.015(3) 0.024(3) 0.031(3) -0.010(3) 0.002(2) 0.002(2)
N1 0.025(3) 0.025(3) 0.043(6) 0.000 0.000 0.0123(15)
Cl1 0.0433(10) 0.0390(9) 0.0430(10) 0.0065(7) 0.0124(8) 0.0259(8)
C2 0.046(5) 0.034(4) 0.062(5) 0.003(4) 0.009(4) 0.017(4)
N2 0.027(3) 0.023(3) 0.027(3) -0.005(2) 0.005(2) 0.008(2)
Cl2 0.0360(9) 0.0348(9) 0.0560(11) 0.0033(8) 0.0150(8) 0.0185(8)
C3 0.045(4) 0.031(4) 0.047(4) 0.007(3) 0.001(3) 0.015(3)
N3 0.029(3) 0.025(3) 0.038(3) -0.005(2) 0.007(2) 0.008(2)
N4 0.033(3) 0.036(3) 0.035(3) 0.000(3) 0.002(2) 0.013(3)
C4 0.042(4) 0.023(3) 0.038(4) -0.004(3) 0.007(3) 0.007(3)
C9 0.052(5) 0.037(4) 0.063(6) -0.017(4) 0.008(4) 0.002(4)
C8 0.085(8) 0.064(6) 0.060(6) -0.016(5) 0.013(6) 0.025(6)
C7 0.101(9) 0.054(6) 0.047(6) -0.006(4) -0.010(6) 0.017(6)
C6 0.057(5) 0.035(4) 0.037(4) 0.009(3) -0.005(4) 0.005(4)
C5 0.036(4) 0.025(3) 0.034(4) 0.003(3) 0.001(3) 0.000(3)
C10 0.037(4) 0.035(4) 0.042(4) 0.004(3) 0.007(3) 0.009(3)
C11 0.041(4) 0.057(5) 0.058(5) 0.016(4) -0.001(4) 0.027(4)
C12 0.050(5) 0.049(5) 0.068(6) 0.004(4) 0.004(4) 0.027(4)
C13 0.062(6) 0.061(6) 0.097(8) -0.027(6) 0.020(6) 0.021(5)
C16 0.037(4) 0.033(4) 0.035(4) -0.003(3) -0.005(3) 0.007(3)
C15 0.088(9) 0.090(9) 0.121(11) -0.042(8) 0.046(8) 0.023(7)
C14 0.102(10) 0.067(8) 0.153(14) -0.028(8) 0.011(9) 0.047(7)
C18 0.044(5) 0.060(5) 0.047(5) 0.009(4) -0.022(4) 0.009(4)
C17 0.036(4) 0.047(4) 0.039(4) 0.007(3) -0.006(3) 0.015(3)
C19 0.061(6) 0.048(5) 0.044(5) -0.007(4) -0.008(4) 0.016(4)
C20 0.057(5) 0.052(5) 0.041(5) -0.009(4) -0.006(4) 0.019(4)
C21 0.049(5) 0.052(5) 0.037(4) -0.002(4) -0.004(4) 0.016(4)
C22 0.042(5) 0.078(6) 0.045(5) -0.005(4) -0.016(4) 0.028(4)
C23 0.109(10) 0.123(11) 0.080(8) -0.018(7) -0.022(7) 0.085(9)
C24 0.041(5) 0.112(10) 0.082(8) 0.011(7) 0.011(5) 0.021(6)
C25 0.049(5) 0.076(7) 0.068(7) -0.029(5) 0.007(5) 0.017(5)
C26 0.061(7) 0.140(12) 0.075(8) -0.020(7) 0.011(6) 0.051(8)
C27 0.079(8) 0.073(8) 0.097(9) -0.004(7) 0.041(7) 0.000(6)
C28 0.025(3) 0.024(3) 0.034(3) -0.001(3) 0.002(3) 0.012(3)
C29 0.027(3) 0.023(3) 0.052(4) 0.008(3) 0.001(3) 0.007(3)
C30 0.033(4) 0.033(4) 0.045(4) 0.009(3) 0.002(3) 0.023(3)
C31 0.028(3) 0.033(4) 0.044(4) 0.011(3) 0.000(3) 0.011(3)
C32 0.025(3) 0.037(4) 0.047(4) 0.014(3) 0.011(3) 0.016(3)
C33 0.025(3) 0.024(3) 0.039(4) -0.005(3) 0.001(3) 0.013(3)
C34 0.031(3) 0.035(4) 0.028(3) 0.000(3) 0.000(3) 0.018(3)
C35 0.033(4) 0.039(4) 0.039(4) -0.002(3) -0.004(3) 0.022(3)
C36 0.029(3) 0.034(4) 0.038(4) -0.001(3) 0.001(3) 0.019(3)
C37 0.038(4) 0.041(4) 0.037(4) 0.003(3) 0.001(3) 0.028(3)
C38 0.026(3) 0.048(4) 0.029(3) -0.006(3) -0.004(3) 0.018(3)

loop_
_atom_type_symbol
_atom_type_description
_atom_type_scat_dispersion_real
_atom_type_scat_dispersion_imag
_atom_type_scat_source
C C 0.0033 0.0016 'International Tables Vol C Tables 4.2.6.8 and 6.1.1.4'
H H 0.0000 0.0000 'International Tables Vol C Tables 4.2.6.8 and 6.1.1.4'
N N 0.0061 0.0033 'International Tables Vol C Tables 4.2.6.8 and 6.1.1.4'
Cl Cl 0.1484 0.1585 'International Tables Vol C Tables 4.2.6.8 and 6.1.1.4'
O O 0.0106 0.0060 'International Tables Vol C Tables 4.2.6.8 and 6.1.1.4'
Pd Pd -0.9988 1.0072 'International Tables Vol C Tables 4.2.6.8 and 6.1.1.4'

loop_
_geom_angle_atom_site_label_1
_geom_angle_atom_site_label_2
_geom_angle_atom_site_label_3
_geom_angle
_geom_angle_site_symmetry_1
_geom_angle_site_symmetry_3
C1 Pd1 N2 174.1(2) . .
C1 Pd1 Cl2 91.23(18) . .
N2 Pd1 Cl2 89.34(15) . .
C1 Pd1 Cl1 88.26(18) . .
N2 Pd1 Cl1 91.29(15) . .
Cl2 Pd1 Cl1 178.78(7) . .
N4 C1 N3 108.1(6) . .
N4 C1 Pd1 124.7(5) . .
N3 C1 Pd1 127.2(5) . .
C28 N1 C28 119.85(7) 3_665 .
C28 N1 C28 119.85(7) 3_665 2_655
C28 N1 C28 119.85(7) . 2_655
C3 C2 N3 107.3(7) . .
C3 C2 H2 126.4 . .
N3 C2 H2 126.4 . .
C38 N2 C36 117.9(6) . .
C38 N2 Pd1 125.4(5) . .
C36 N2 Pd1 115.7(4) . .
C2 C3 N4 107.2(7) . .
C2 C3 H3 126.4 . .
N4 C3 H3 126.4 . .
C1 N3 C2 108.6(6) . .
C1 N3 C4 127.4(6) . .
C2 N3 C4 123.2(6) . .
C1 N4 C3 108.7(6) . .
C1 N4 C16 126.7(6) . .
C3 N4 C16 124.5(6) . .
C5 C4 C9 123.2(8) . .
C5 C4 N3 116.5(6) . .
C9 C4 N3 120.2(8) . .
C8 C9 C4 117.7(10) . .
C8 C9 C13 120.4(9) . .
C4 C9 C13 121.9(9) . .
C7 C8 C9 121.1(10) . .
C7 C8 H8 119.5 . .
C9 C8 H8 119.5 . .
C8 C7 C6 122.0(10) . .
C8 C7 H7 119.0 . .
C6 C7 H7 119.0 . .
C7 C6 C5 119.2(10) . .
C7 C6 H6 120.4 . .
C5 C6 H6 120.4 . .
C4 C5 C6 116.8(7) . .
C4 C5 C10 122.9(7) . .
C6 C5 C10 120.2(8) . .
C11 C10 C5 109.4(7) . .
C11 C10 C12 109.7(7) . .
C5 C10 C12 115.3(7) . .
C11 C10 H10 107.3 . .
C5 C10 H10 107.3 . .
C12 C10 H10 107.3 . .
C10 C11 H11A 109.5 . .
C10 C11 H11B 109.5 . .
H11A C11 H11B 109.5 . .
C10 C11 H11C 109.5 . .
H11A C11 H11C 109.5 . .
H11B C11 H11C 109.5 . .
C10 C12 H12A 109.5 . .
C10 C12 H12B 109.5 . .
H12A C12 H12B 109.5 . .
C10 C12 H12C 109.5 . .
H12A C12 H12C 109.5 . .
H12B C12 H12C 109.5 . .
C15 C13 C9 113.9(12) . .
C15 C13 C14 110.2(10) . .
C9 C13 C14 109.9(9) . .
C15 C13 H13 107.6 . .
C9 C13 H13 107.6 . .
C14 C13 H13 107.6 . .
C17 C16 C21 122.9(7) . .
C17 C16 N4 119.2(7) . .
C21 C16 N4 117.9(7) . .
C13 C15 H15A 109.5 . .
C13 C15 H15B 109.5 . .
H15A C15 H15B 109.5 . .
C13 C15 H15C 109.5 . .
H15A C15 H15C 109.5 . .
H15B C15 H15C 109.5 . .
C13 C14 H14A 109.5 . .
C13 C14 H14B 109.5 . .
H14A C14 H14B 109.5 . .
C13 C14 H14C 109.5 . .
H14A C14 H14C 109.5 . .
H14B C14 H14C 109.5 . .
C19 C18 C17 121.2(8) . .
C19 C18 H18 119.4 . .
C17 C18 H18 119.4 . .
C16 C17 C18 117.4(8) . .
C16 C17 C22 121.9(7) . .
C18 C17 C22 120.7(8) . .
C18 C19 C20 120.7(8) . .
C18 C19 H19 119.6 . .
C20 C19 H19 119.6 . .
C19 C20 C21 121.0(9) . .
C19 C20 H20 119.5 . .
C21 C20 H20 119.5 . .
C16 C21 C20 116.7(8) . .
C16 C21 C25 124.5(8) . .
C20 C21 C25 118.7(8) . .
C17 C22 C23 111.2(8) . .
C17 C22 C24 113.0(9) . .
C23 C22 C24 108.9(9) . .
C17 C22 H22 107.8 . .
C23 C22 H22 107.8 . .
C24 C22 H22 107.8 . .
C22 C23 H23A 109.5 . .
C22 C23 H23B 109.5 . .
H23A C23 H23B 109.5 . .
C22 C23 H23C 109.5 . .
H23A C23 H23C 109.5 . .
H23B C23 H23C 109.5 . .
C22 C24 H24A 109.5 . .
C22 C24 H24B 109.5 . .
H24A C24 H24B 109.5 . .
C22 C24 H24C 109.5 . .
H24A C24 H24C 109.5 . .
H24B C24 H24C 109.5 . .
C21 C25 C27 109.7(9) . .
C21 C25 C26 112.1(9) . .
C27 C25 C26 110.8(10) . .
C21 C25 H25 108.0 . .
C27 C25 H25 108.0 . .
C26 C25 H25 108.0 . .
C25 C26 H26A 109.5 . .
C25 C26 H26B 109.5 . .
H26A C26 H26B 109.5 . .
C25 C26 H26C 109.5 . .
H26A C26 H26C 109.5 . .
H26B C26 H26C 109.5 . .
C25 C27 H27A 109.5 . .
C25 C27 H27B 109.5 . .
H27A C27 H27B 109.5 . .
C25 C27 H27C 109.5 . .
H27A C27 H27C 109.5 . .
H27B C27 H27C 109.5 . .
C29 C28 C30 119.3(6) . .
C29 C28 N1 120.4(6) . .
C30 C28 N1 120.3(6) . .
C28 C29 C31 120.2(6) . .
C28 C29 H29 119.9 . .
C31 C29 H29 119.9 . .
C32 C30 C28 119.4(6) . .
C32 C30 H30 120.3 . .
C28 C30 H30 120.3 . .
C33 C31 C29 121.7(6) . .
C33 C31 H31 119.1 . .
C29 C31 H31 119.1 . .
C30 C32 C33 122.6(6) . .
C30 C32 H32 118.7 . .
C33 C32 H32 118.7 . .
C31 C33 C32 116.8(6) . .
C31 C33 C34 122.9(6) . .
C32 C33 C34 120.3(6) . .
C36 C34 C35 117.0(6) . .
C36 C34 C33 120.8(6) . .
C35 C34 C33 122.2(6) . .
C37 C35 C34 119.0(7) . .
C37 C35 H35 120.5 . .
C34 C35 H35 120.5 . .
N2 C36 C34 123.9(6) . .
N2 C36 H36 118.0 . .
C34 C36 H36 118.0 . .
C38 C37 C35 119.6(6) . .
C38 C37 H37 120.2 . .
C35 C37 H37 120.2 . .
N2 C38 C37 122.5(6) . .
N2 C38 H38 118.8 . .
C37 C38 H38 118.8 . .
C40 C39 H39A 109.5 . .
C40 C39 H39B 109.5 . .
H39A C39 H39B 109.5 . .
C40 C39 H39C 109.5 . .
H39A C39 H39C 109.5 . .
H39B C39 H39C 109.5 . .
O1 C40 O2 121(2) . .
O1 C40 C39 108.0(19) . .
O2 C40 C39 107.0(19) . .
C40 O2 C41 101(2) . .
C41 C42 H42A 109.5 . .
C41 C42 H42B 109.5 . .
H42A C42 H42B 109.5 . .
C41 C42 H42C 109.5 . .
H42A C42 H42C 109.5 . .
H42B C42 H42C 109.5 . .
O2 C41 C42 103(3) . .
O2 C41 H41A 111.2 . .
C42 C41 H41A 111.2 . .
O2 C41 H41B 111.2 . .
C42 C41 H41B 111.2 . .
H41A C41 H41B 109.1 . .

loop_
_geom_bond_atom_site_label_1
_geom_bond_atom_site_label_2
_geom_bond_distance
_geom_bond_site_symmetry_2
Pd1 C1 1.998(7) .
Pd1 N2 2.109(5) .
Pd1 Cl2 2.2772(18) .
Pd1 Cl1 2.3053(17) .
C1 N4 1.334(9) .
C1 N3 1.337(8) .
N1 C28 1.420(6) 3_665
N1 C28 1.420(6) .
N1 C28 1.420(6) 2_655
C2 C3 1.338(12) .
C2 N3 1.390(10) .
C2 H2 0.9500 .
N2 C38 1.317(9) .
N2 C36 1.365(8) .
C3 N4 1.391(9) .
C3 H3 0.9500 .
N3 C4 1.441(10) .
N4 C16 1.432(9) .
C4 C5 1.400(11) .
C4 C9 1.402(11) .
C9 C8 1.378(15) .
C9 C13 1.526(16) .
C8 C7 1.364(17) .
C8 H8 0.9500 .
C7 C6 1.391(15) .
C7 H7 0.9500 .
C6 C5 1.427(11) .
C6 H6 0.9500 .
C5 C10 1.506(11) .
C10 C11 1.498(11) .
C10 C12 1.528(11) .
C10 H10 1.0000 .
C11 H11A 0.9800 .
C11 H11B 0.9800 .
C11 H11C 0.9800 .
C12 H12A 0.9800 .
C12 H12B 0.9800 .
C12 H12C 0.9800 .
C13 C15 1.521(16) .
C13 C14 1.543(17) .
C13 H13 1.0000 .
C16 C17 1.396(10) .
C16 C21 1.407(12) .
C15 H15A 0.9800 .
C15 H15B 0.9800 .
C15 H15C 0.9800 .
C14 H14A 0.9800 .
C14 H14B 0.9800 .
C14 H14C 0.9800 .
C18 C19 1.373(14) .
C18 C17 1.406(12) .
C18 H18 0.9500 .
C17 C22 1.481(12) .
C19 C20 1.376(13) .
C19 H19 0.9500 .
C20 C21 1.417(12) .
C20 H20 0.9500 .
C21 C25 1.516(13) .
C22 C23 1.522(14) .
C22 C24 1.527(14) .
C22 H22 1.0000 .
C23 H23A 0.9800 .
C23 H23B 0.9800 .
C23 H23C 0.9800 .
C24 H24A 0.9800 .
C24 H24B 0.9800 .
C24 H24C 0.9800 .
C25 C27 1.532(17) .
C25 C26 1.539(16) .
C25 H25 1.0000 .
C26 H26A 0.9800 .
C26 H26B 0.9800 .
C26 H26C 0.9800 .
C27 H27A 0.9800 .
C27 H27B 0.9800 .
C27 H27C 0.9800 .
C28 C29 1.386(10) .
C28 C30 1.390(9) .
C29 C31 1.390(10) .
C29 H29 0.9500 .
C30 C32 1.375(10) .
C30 H30 0.9500 .
C31 C33 1.379(10) .
C31 H31 0.9500 .
C32 C33 1.402(10) .
C32 H32 0.9500 .
C33 C34 1.484(9) .
C34 C36 1.379(10) .
C34 C35 1.399(9) .
C35 C37 1.388(10) .
C35 H35 0.9500 .
C36 H36 0.9500 .
C37 C38 1.383(10) .
C37 H37 0.9500 .
C38 H38 0.9500 .
O1 C40 1.400(16) .
C39 C40 1.524(17) .
C39 H39A 0.9800 .
C39 H39B 0.9800 .
C39 H39C 0.9800 .
C40 O2 1.407(17) .
O2 C41 1.425(19) .
C42 C41 1.580(19) .
C42 H42A 0.9800 .
C42 H42B 0.9800 .
C42 H42C 0.9800 .
C41 H41A 0.9900 .
C41 H41B 0.9900 .

loop_
_platon_squeeze_void_nr
_platon_squeeze_void_average_x
_platon_squeeze_void_average_y
_platon_squeeze_void_average_z
_platon_squeeze_void_volume
_platon_squeeze_void_count_electrons
_platon_squeeze_void_content
1 0.000 0.000 -0.030 695 70 ' '
2 0.333 0.667 0.317 10 0 ' '
3 0.667 0.333 0.445 14 2 ' '
4 0.333 0.667 0.555 14 2 ' '
5 0.667 0.333 0.683 10 0 ' '
